data_4113300
loop_
_publ_author_name
'Ryo Sekiya'
'Shin-ichi Nishikiori'
'Katsuyuki Ogura'

_publ_contact_author_address
;
Department of Basic Science,
Graduate School of Arts and Sciences,
The University of Tokyo,
Komaba3-8-1, Meguro, Tokyo 153-8902, Japan
;
_publ_contact_author_email csekiya@mail.ecc.u-tokyo.ac.jp
_publ_contact_author_fax +81-3-5454-6569
_publ_contact_author_name 'Sekiya, Ryo'
_publ_contact_author_phone +81-3-5454-6569
_publ_section_title
;
 Crystalline Inclusion Compounds Constructed through Self-Assembly of
 Isonicotinic Acid and Thiocyanato Coordination Bridges
;
_journal_name_full 'Journal of the American Chemical Society'
_journal_page_first 16587
_journal_page_last 16600
_journal_paper_doi 10.1021/ja0463280
_journal_volume 126
_journal_year 2004
_chemical_formula_moiety 'C18 H14 N4 Ni O4 S2'
_chemical_formula_sum 'C18 H14 N4 Ni O4 S2'
_chemical_formula_weight 473.16
_chemical_name_systematic
;
catena-bis(N-isonicotinic acid)nickel(II)
-bis(/m-thiocyanato-N,N',S,S')(styrene)0.5
;
_space_group_IT_number 2
_symmetry_cell_setting triclinic
_symmetry_space_group_name_Hall '-P 1'
_symmetry_space_group_name_H-M 'P -1'
_atom_sites_solution_hydrogens geom
_atom_sites_solution_primary direct
_atom_sites_solution_secondary difmap
_audit_creation_date 'Apr 19 12:58:11 2002'
_audit_creation_method WinGX
_cell_angle_alpha 100.589(4)
_cell_angle_beta 51.940(3)
_cell_angle_gamma 100.650(3)
_cell_formula_units_Z 2
_cell_length_a 7.1364(5)
_cell_length_b 11.1042(12)
_cell_length_c 16.4885(12)
_cell_measurement_temperature 293(2)
_cell_measurement_theta_max 29.98
_cell_measurement_theta_min 1.57
_cell_volume 1006.94(15)
_computing_cell_refinement RAPID-AUTO
_computing_data_collection RAPID-AUTO
_computing_structure_refinement 'SHELXL-97 (Sheldrick, 1997)'
_computing_structure_solution 'SHELXS-97 (Sheldrick, 1997)'
_diffrn_ambient_temperature 293(2)
_diffrn_measurement_device_type 'Rigaku RAXIS-RAPID'
_diffrn_measurement_method \w
_diffrn_radiation_monochromator graphite
_diffrn_radiation_type MoK\a
_diffrn_radiation_wavelength 0.71069
_diffrn_reflns_av_R_equivalents 0.0447
_diffrn_reflns_av_sigmaI/netI 0.069
_diffrn_reflns_limit_h_max 0
_diffrn_reflns_limit_h_min -10
_diffrn_reflns_limit_k_max 15
_diffrn_reflns_limit_k_min -14
_diffrn_reflns_limit_l_max 18
_diffrn_reflns_limit_l_min -23
_diffrn_reflns_number 5486
_diffrn_reflns_theta_max 29.98
_diffrn_reflns_theta_min 1.57
_exptl_absorpt_coefficient_mu 1.203
_exptl_absorpt_correction_T_max 1
_exptl_absorpt_correction_T_min 0.8416
_exptl_absorpt_correction_type numerical
_exptl_crystal_colour green
_exptl_crystal_density_diffrn 1.561
_exptl_crystal_description block
_exptl_crystal_F_000 484
_exptl_crystal_size_max 0.15
_exptl_crystal_size_mid 0.10
_exptl_crystal_size_min 0.10
_refine_diff_density_max 2.043
_refine_diff_density_min -0.656
_refine_diff_density_rms 0.259
_refine_ls_extinction_method none
_refine_ls_goodness_of_fit_obs 1.115
_refine_ls_hydrogen_treatment mixed
_refine_ls_matrix_type full
_refine_ls_number_parameters 229
_refine_ls_number_reflns 5486
_refine_ls_number_restraints 0
_refine_ls_restrained_S_all 1.115
_refine_ls_R_factor_all 0.1372
_refine_ls_R_factor_obs 0.0846
_refine_ls_shift/esd_max 0.000
_refine_ls_shift/esd_mean 0.000
_refine_ls_structure_factor_coef Fsqd
_refine_ls_weighting_details 'calc w=1/[\s^2^(Fo^2^)+(0.1420P)^2^+2.3605P] where P=(Fo^2^+2Fc^2^)/3'
_refine_ls_weighting_scheme calc
_refine_ls_wR_factor_all 0.2815
_refine_ls_wR_factor_obs 0.2455
_reflns_number_observed 3485
_reflns_number_total 5486
_reflns_observed_criterion >2sigma(I)
_cod_data_source_file ja0463280si20040622_120707.cif
_cod_data_source_block styrene
_cod_database_code 4113300

loop_
_symmetry_equiv_pos_as_xyz
'x, y, z'
'-x, -y, -z'

loop_
_atom_site_aniso_label
_atom_site_aniso_U_11
_atom_site_aniso_U_22
_atom_site_aniso_U_33
_atom_site_aniso_U_23
_atom_site_aniso_U_13
_atom_site_aniso_U_12
C1 0.032(3) 0.023(3) 0.037(3) 0.000(2) -0.023(3) 0.004(2)
C2 0.034(3) 0.022(3) 0.034(3) -0.002(2) -0.023(3) 0.006(2)
C11 0.044(4) 0.059(5) 0.037(3) -0.011(3) -0.029(3) 0.025(3)
C12 0.043(4) 0.078(6) 0.037(3) -0.013(3) -0.029(3) 0.030(4)
C13 0.041(4) 0.053(4) 0.032(3) -0.008(3) -0.024(3) 0.015(3)
C14 0.035(4) 0.070(5) 0.038(4) -0.007(3) -0.023(3) 0.012(3)
C15 0.039(4) 0.068(5) 0.043(4) -0.012(3) -0.028(3) 0.021(3)
C16 0.047(4) 0.056(4) 0.040(4) -0.012(3) -0.031(3) 0.017(3)
C21 0.040(4) 0.047(4) 0.039(3) -0.013(3) -0.027(3) 0.017(3)
C22 0.042(4) 0.051(4) 0.045(4) -0.009(3) -0.029(3) 0.016(3)
C23 0.039(4) 0.042(4) 0.029(3) 0.000(3) -0.022(3) 0.007(3)
C24 0.047(4) 0.055(5) 0.042(4) -0.018(3) -0.031(3) 0.024(3)
C25 0.043(4) 0.051(4) 0.046(4) -0.014(3) -0.030(3) 0.021(3)
C26 0.049(4) 0.048(4) 0.041(4) -0.006(3) -0.032(3) 0.008(3)
N1 0.035(3) 0.026(3) 0.040(3) 0.000(2) -0.023(2) 0.008(2)
N2 0.040(3) 0.024(2) 0.047(3) -0.002(2) -0.028(3) 0.009(2)
N11 0.035(3) 0.040(3) 0.035(3) -0.004(2) -0.024(2) 0.011(2)
N21 0.036(3) 0.030(3) 0.038(3) -0.003(2) -0.025(2) 0.008(2)
O11 0.062(4) 0.115(6) 0.045(3) -0.030(3) -0.042(3) 0.038(4)
O12 0.050(3) 0.114(6) 0.041(3) -0.030(3) -0.031(3) 0.030(3)
O21 0.063(4) 0.111(6) 0.053(3) -0.031(3) -0.046(3) 0.035(4)
O22 0.068(4) 0.085(4) 0.049(3) -0.028(3) -0.042(3) 0.040(3)
S1 0.0401(10) 0.0241(8) 0.0561(10) -0.0004(7) -0.0231(8) 0.0131(6)
S2 0.0377(9) 0.0225(7) 0.0650(11) -0.0003(7) -0.0310(9) 0.0109(6)
Ni1 0.0343(6) 0.0198(5) 0.0316(5) -0.0038(4) -0.0230(5) 0.0096(4)
Ni2 0.0362(6) 0.0187(5) 0.0362(6) -0.0052(4) -0.0247(5) 0.0103(4)

loop_
_atom_site_label
_atom_site_type_symbol
_atom_site_fract_x
_atom_site_fract_y
_atom_site_fract_z
_atom_site_U_iso_or_equiv
_atom_site_thermal_displace_type
_atom_site_occupancy
_atom_site_symmetry_multiplicity
_atom_site_calc_flag
_atom_site_refinement_flags
C1 C -0.2903(11) 0.2333(5) 0.0801(5) 0.0299(12) Uani 1 1 d .
C2 C 0.2671(11) 0.2750(5) -0.0421(5) 0.0280(11) Uani 1 1 d .
C11 C 0.1367(13) 0.0032(7) 0.1406(5) 0.0430(16) Uani 1 1 d .
H11 H 0.2745 -0.0243 0.0784 0.052 Uiso 1 1 calc R
C12 C 0.1332(13) 0.0296(8) 0.2262(5) 0.0485(19) Uani 1 1 d .
H12 H 0.2678 0.0219 0.2211 0.058 Uiso 1 1 calc R
C13 C -0.0712(13) 0.0676(7) 0.3198(5) 0.0408(15) Uani 1 1 d .
C14 C -0.2684(13) 0.0763(8) 0.3240(6) 0.0475(18) Uani 1 1 d .
H14 H -0.4105 0.1002 0.386 0.057 Uiso 1 1 calc R
C15 C -0.2491(13) 0.0485(8) 0.2344(6) 0.0481(18) Uani 1 1 d .
H15 H -0.3827 0.0531 0.2379 0.058 Uiso 1 1 calc R
C16 C -0.0735(13) 0.1042(7) 0.4113(6) 0.0450(17) Uani 1 1 d .
C21 C -0.1623(12) 0.4382(7) 0.8648(5) 0.0404(15) Uani 1 1 d .
H21 H -0.2777 0.4897 0.9169 0.048 Uiso 1 1 calc R
C22 C -0.1780(13) 0.3842(7) 0.7877(6) 0.0442(16) Uani 1 1 d .
H22 H -0.3014 0.3996 0.7874 0.053 Uiso 1 1 calc R
C23 C -0.0093(12) 0.3063(6) 0.7098(5) 0.0361(14) Uani 1 1 d .
C24 C 0.1758(13) 0.2894(7) 0.7115(6) 0.0462(18) Uani 1 1 d .
H24 H 0.296 0.2404 0.6592 0.055 Uiso 1 1 calc R
C25 C 0.1773(13) 0.3464(7) 0.7915(6) 0.0441(16) Uani 1 1 d .
H25 H 0.3002 0.3334 0.793 0.053 Uiso 1 1 calc R
C26 C -0.0299(14) 0.2422(7) 0.6272(6) 0.0435(16) Uani 1 1 d .
N1 N -0.2156(9) 0.1393(5) 0.0568(4) 0.0327(11) Uani 1 1 d .
N2 N 0.1963(10) 0.3688(5) -0.0258(4) 0.0356(12) Uani 1 1 d .
N11 N -0.0498(10) 0.0153(5) 0.1429(4) 0.0348(12) Uani 1 1 d .
N21 N 0.0129(10) 0.4201(5) 0.8684(4) 0.0338(11) Uani 1 1 d .
O11 O 0.1186(11) 0.0963(7) 0.3987(4) 0.069(2) Uani 1 1 d .
H211 H 0.1001 0.1183 0.4533 0.103 Uiso 1 1 calc R
O12 O -0.2605(10) 0.1399(7) 0.4956(4) 0.0682(19) Uani 1 1 d .
O21 O -0.2153(11) 0.2537(7) 0.6370(5) 0.070(2) Uani 1 1 d .
H221 H -0.2088 0.2152 0.5879 0.105 Uiso 1 1 calc R
O22 O 0.1367(11) 0.1795(6) 0.5531(4) 0.0627(17) Uani 1 1 d .
S1 S -0.3917(3) 0.36862(15) 0.11358(15) 0.0430(4) Uani 1 1 d .
S2 S 0.3713(3) 0.14256(14) -0.07045(16) 0.0410(4) Uani 1 1 d .
Ni1 Ni 0 0 0 0.0263(3) Uani 1 2 d S
Ni2 Ni 0 0.5 0 0.0284(3) Uani 1 2 d S

loop_
_atom_type_symbol
_atom_type_description
_atom_type_scat_dispersion_real
_atom_type_scat_dispersion_imag
_atom_type_scat_source
C C 0.0033 0.0016 'International Tables Vol C Tables 4.2.6.8 and 6.1.1.4'
H H 0 0 'International Tables Vol C Tables 4.2.6.8 and 6.1.1.4'
N N 0.0061 0.0033 'International Tables Vol C Tables 4.2.6.8 and 6.1.1.4'
O O 0.0106 0.006 'International Tables Vol C Tables 4.2.6.8 and 6.1.1.4'
S S 0.1246 0.1234 'International Tables Vol C Tables 4.2.6.8 and 6.1.1.4'
Ni Ni 0.3393 1.1124 'International Tables Vol C Tables 4.2.6.8 and 6.1.1.4'

loop_
_geom_angle_atom_site_label_1
_geom_angle_atom_site_label_2
_geom_angle_atom_site_label_3
_geom_angle
_geom_angle_site_symmetry_1
_geom_angle_site_symmetry_3
N1 C1 S1 178.7(6) . .
N2 C2 S2 177.5(6) . .
N11 C11 C12 122.8(6) . .
C11 C12 C13 119.6(6) . .
C12 C13 C14 118.2(6) . .
C12 C13 C16 120.3(6) . .
C14 C13 C16 121.4(6) . .
C15 C14 C13 118.4(7) . .
N11 C15 C14 123.8(6) . .
O12 C16 O11 124.0(7) . .
O12 C16 C13 119.4(6) . .
O11 C16 C13 116.6(6) . .
N21 C21 C22 122.7(6) . .
C21 C22 C23 119.6(6) . .
C22 C23 C24 118.1(6) . .
C22 C23 C26 120.3(6) . .
C24 C23 C26 121.6(6) . .
C25 C24 C23 118.4(6) . .
N21 C25 C24 124.1(6) . .
O21 C26 O22 124.1(7) . .
O21 C26 C23 117.3(7) . .
O22 C26 C23 118.6(6) . .
C1 N1 Ni1 165.0(5) . .
C2 N2 Ni2 163.0(5) . .
C15 N11 C11 117.2(6) . .
C15 N11 Ni1 124.0(4) . .
C11 N11 Ni1 118.5(4) . .
C25 N21 C21 117.1(6) . .
C25 N21 Ni2 124.3(4) . 1_556
C21 N21 Ni2 118.5(4) . 1_556
C1 S1 Ni2 99.8(2) . .
C2 S2 Ni1 101.2(2) . .
N1 Ni1 N1 180.0(3) . 2
N1 Ni1 N11 90.3(2) . 2
N1 Ni1 N11 89.7(2) 2 2
N1 Ni1 N11 89.7(2) . .
N1 Ni1 N11 90.3(2) 2 .
N11 Ni1 N11 180.0(3) 2 .
N1 Ni1 S2 93.75(15) . .
N1 Ni1 S2 86.25(15) 2 .
N11 Ni1 S2 90.71(16) 2 .
N11 Ni1 S2 89.29(16) . .
N1 Ni1 S2 86.25(15) . 2
N1 Ni1 S2 93.75(15) 2 2
N11 Ni1 S2 89.29(16) 2 2
N11 Ni1 S2 90.71(16) . 2
S2 Ni1 S2 180.00(6) . 2
N2 Ni2 N2 180.0(4) . 2_565
N2 Ni2 N21 89.3(2) . 1_554
N2 Ni2 N21 90.7(2) 2_565 1_554
N2 Ni2 N21 90.7(2) . 2_566
N2 Ni2 N21 89.3(2) 2_565 2_566
N21 Ni2 N21 180.0000(10) 1_554 2_566
N2 Ni2 S1 87.49(16) . 2_565
N2 Ni2 S1 92.51(16) 2_565 2_565
N21 Ni2 S1 91.14(15) 1_554 2_565
N21 Ni2 S1 88.86(15) 2_566 2_565
N2 Ni2 S1 92.51(16) . .
N2 Ni2 S1 87.49(16) 2_565 .
N21 Ni2 S1 88.86(15) 1_554 .
N21 Ni2 S1 91.14(15) 2_566 .
S1 Ni2 S1 180 2_565 .

loop_
_geom_bond_atom_site_label_1
_geom_bond_atom_site_label_2
_geom_bond_distance
_geom_bond_site_symmetry_2
C1 N1 1.152(8) .
C1 S1 1.640(6) .
C2 N2 1.156(8) .
C2 S2 1.630(6) .
C11 N11 1.339(8) .
C11 C12 1.373(10) .
C12 C13 1.378(9) .
C13 C14 1.386(10) .
C13 C16 1.480(9) .
C14 C15 1.376(10) .
C15 N11 1.334(9) .
C16 O12 1.255(9) .
C16 O11 1.271(9) .
C21 N21 1.341(8) .
C21 C22 1.363(10) .
C22 C23 1.385(9) .
C23 C24 1.385(9) .
C23 C26 1.495(9) .
C24 C25 1.361(10) .
C25 N21 1.338(8) .
C26 O21 1.260(9) .
C26 O22 1.262(9) .
N1 Ni1 2.052(5) .
N2 Ni2 2.014(5) .
N11 Ni1 2.134(5) .
N21 Ni2 2.140(5) 1_556
S1 Ni2 2.5479(18) .
S2 Ni1 2.4913(17) .
Ni1 N1 2.052(5) 2
Ni1 N11 2.134(5) 2
Ni1 S2 2.4913(17) 2
Ni2 N2 2.014(5) 2_565
Ni2 N21 2.140(5) 1_554
Ni2 N21 2.140(5) 2_566
Ni2 S1 2.5479(18) 2_565

loop_
_geom_hbond_atom_site_label_D
_geom_hbond_atom_site_label_H
_geom_hbond_atom_site_label_A
_geom_hbond_distance_DH
_geom_hbond_distance_HA
_geom_hbond_distance_DA
_geom_hbond_angle_DHA
_geom_hbond_site_symmetry_A
_geom_hbond_publ_flag
O11 H211 O22 0.8200 1.8100 2.617(10) 166.00 1_555 yes
O21 H221 O12 0.8200 1.8100 2.614(10) 167.00 1_555 yes
